data_7200838
loop_
_publ_author_name
'Zhang, Lei'
'Lin, Qi-Pu'
'Li, Zhao-Ji'
'Zhang, Jian'
'Qin, Ye-Yan'
'Cheng, Jian-Kai'
'Yao, Yuan-Gen'

_publ_section_title
;
 Configuration determination of flexible tetracarboxylate ligands in
 two supramolecular structures
;
_journal_issue 7
_journal_name_full CrystEngComm
_journal_page_first 1201
_journal_paper_doi 10.1039/b822767e
_journal_volume 11
_journal_year 2009
_chemical_formula_sum 'C18 H18 N2 O11.49 Zn'
_chemical_formula_weight 512.6
_chemical_name_systematic
;
?
;
_space_group_IT_number 2
_symmetry_cell_setting triclinic
_symmetry_space_group_name_Hall '-P 1'
_symmetry_space_group_name_H-M 'P -1'
_atom_sites_solution_hydrogens geom
_atom_sites_solution_primary direct
_atom_sites_solution_secondary difmap
_audit_creation_method SHELXL-97
_cell_angle_alpha 82.546(14)
_cell_angle_beta 80.707(13)
_cell_angle_gamma 87.955(15)
_cell_formula_units_Z 2
_cell_length_a 5.216(3)
_cell_length_b 12.753(8)
_cell_length_c 15.346(8)
_cell_measurement_reflns_used 1095
_cell_measurement_temperature 293(2)
_cell_measurement_theta_max 27.4797
_cell_measurement_theta_min 2.9748
_cell_volume 998.8(10)
_computing_cell_refinement 'Bruker XSCANS'
_computing_data_collection 'Bruker XSCANS'
_computing_data_reduction 'Bruker SHELXTL'
_computing_molecular_graphics 'Bruker SHELXTL'
_computing_publication_material 'Bruker SHELXTL'
_computing_structure_refinement 'SHELXL-97 (Sheldrick, 1997)'
_computing_structure_solution 'SHELXS-97 (Sheldrick, 1990)'
_diffrn_ambient_temperature 293(2)
_diffrn_detector_area_resol_mean none
_diffrn_measured_fraction_theta_full 0.995
_diffrn_measured_fraction_theta_max 0.995
_diffrn_measurement_device_type 'Bruker P4'
_diffrn_measurement_method '\w scans'
_diffrn_radiation_monochromator graphite
_diffrn_radiation_source 'fine-focus sealed tube'
_diffrn_radiation_type MoK\a
_diffrn_radiation_wavelength 0.71073
_diffrn_reflns_av_R_equivalents 0.0257
_diffrn_reflns_av_sigmaI/netI 0.0494
_diffrn_reflns_limit_h_max 6
_diffrn_reflns_limit_h_min -6
_diffrn_reflns_limit_k_max 16
_diffrn_reflns_limit_k_min -8
_diffrn_reflns_limit_l_max 19
_diffrn_reflns_limit_l_min -19
_diffrn_reflns_number 7874
_diffrn_reflns_theta_full 27.49
_diffrn_reflns_theta_max 27.49
_diffrn_reflns_theta_min 2.71
_diffrn_standards_interval_count 0
_diffrn_standards_interval_time .
_diffrn_standards_number 0
_exptl_absorpt_coefficient_mu 1.300
_exptl_absorpt_correction_T_max 0.779
_exptl_absorpt_correction_T_min 0.771
_exptl_absorpt_correction_type multi-scan
_exptl_absorpt_process_details crystalclear
_exptl_crystal_colour Colorless
_exptl_crystal_density_diffrn 1.702
_exptl_crystal_density_method 'not measured'
_exptl_crystal_description Prism
_exptl_crystal_F_000 524
_exptl_crystal_size_max 0.2000
_exptl_crystal_size_mid 0.2000
_exptl_crystal_size_min 0.2000
_refine_diff_density_max 0.609
_refine_diff_density_min -0.847
_refine_diff_density_rms 0.072
_refine_ls_extinction_method none
_refine_ls_goodness_of_fit_ref 0.963
_refine_ls_hydrogen_treatment constr
_refine_ls_matrix_type full
_refine_ls_number_parameters 311
_refine_ls_number_reflns 4590
_refine_ls_number_restraints 117
_refine_ls_restrained_S_all 0.993
_refine_ls_R_factor_all 0.0573
_refine_ls_R_factor_gt 0.0423
_refine_ls_shift/su_max 0.000
_refine_ls_shift/su_mean 0.000
_refine_ls_structure_factor_coef Fsqd
_refine_ls_weighting_details 'calc w=1/[\s^2^(Fo^2^)+(0.0600P)^2^+0.1662P] where P=(Fo^2^+2Fc^2^)/3'
_refine_ls_weighting_scheme calc
_refine_ls_wR_factor_gt 0.0977
_refine_ls_wR_factor_ref 0.1070
_reflns_number_gt 3658
_reflns_number_total 4590
_reflns_threshold_expression >2sigma(I)
_cod_data_source_file b822767e.txt
_cod_data_source_block a
_cod_depositor_comments
;
The following automatic conversions were performed:
'_symmetry_cell_setting' value 'Triclinic' changed to 'triclinic'
according to '/home/saulius/struct/CIF-dictionaries/cif_core.dic'
dictionary named 'cif_core.dic' version 2.4.1 from
2010-06-29.

'_exptl_absorpt_correction_type' value 'Multi-scan' changed
to 'multi-scan' according to
'/home/saulius/struct/CIF-dictionaries/cif_core.dic' dictionary named
'cif_core.dic' version 2.4.1 from 2010-06-29.

Automatic conversion script
Id: cif_fix_enum 1527 2010-12-29 10:47:43Z saulius 
;
_cod_original_sg_symbol_H-M P-1
_cod_database_code 7200838

loop_
_symmetry_equiv_pos_as_xyz
'x, y, z'
'-x, -y, -z'

loop_
_atom_site_label
_atom_site_type_symbol
_atom_site_fract_x
_atom_site_fract_y
_atom_site_fract_z
_atom_site_U_iso_or_equiv
_atom_site_adp_type
_atom_site_occupancy
_atom_site_symmetry_multiplicity
_atom_site_calc_flag
_atom_site_refinement_flags
_atom_site_disorder_assembly
_atom_site_disorder_group
C1 C 0.3475(5) 0.3182(2) 0.16878(17) 0.0245(5) Uani 1 1 d U B .
H1A H 0.2055 0.3706 0.1736 0.029 Uiso 1 1 calc R . .
C2 C 0.3850(5) 0.2693(2) 0.26315(17) 0.0275(5) Uani 1 1 d U B .
H2A H 0.5222 0.3061 0.2832 0.033 Uiso 1 1 calc R . .
C3 C 0.4726(7) 0.1557(2) 0.24960(19) 0.0387(6) Uani 1 1 d DU . .
H3A H 0.6588 0.1637 0.2276 0.046 Uiso 1 1 calc R A 1
C4 C 0.3656(5) 0.1335(2) 0.16541(17) 0.0268(5) Uani 1 1 d U B .
H4A H 0.2198 0.0848 0.1835 0.032 Uiso 1 1 calc R . .
C5 C 0.5935(5) 0.3728(2) 0.11550(18) 0.0269(6) Uani 1 1 d . B .
C6 C 0.1307(6) 0.2766(2) 0.32682(18) 0.0330(6) Uani 1 1 d . . .
C8 C 0.5760(5) 0.0824(2) 0.10196(19) 0.0294(6) Uani 1 1 d . . .
C9 C 0.7423(6) 0.2069(3) -0.1922(2) 0.0426(8) Uani 1 1 d . B .
H9A H 0.6560 0.1429 -0.1783 0.051 Uiso 1 1 calc R . .
C10 C 0.9456(7) 0.2167(3) -0.2624(2) 0.0435(8) Uani 1 1 d . . .
H10A H 0.9942 0.1601 -0.2943 0.052 Uiso 1 1 calc R . .
C11 C 1.0768(5) 0.3111(2) -0.28497(18) 0.0292(6) Uani 1 1 d . . .
C12 C 1.3032(5) 0.3247(2) -0.35845(18) 0.0317(6) Uani 1 1 d . . .
C13 C 1.3585(7) 0.2534(3) -0.4202(2) 0.0522(10) Uani 1 1 d . . .
H13A H 1.2524 0.1955 -0.4168 0.063 Uiso 1 1 calc R . .
C14 C 1.5692(7) 0.2683(3) -0.4861(2) 0.0579(10) Uani 1 1 d . . .
H14A H 1.6025 0.2190 -0.5263 0.069 Uiso 1 1 calc R . .
C15 C 1.6785(7) 0.4177(3) -0.4367(2) 0.0483(9) Uani 1 1 d . . .
H15A H 1.7897 0.4742 -0.4415 0.058 Uiso 1 1 calc R . .
C16 C 1.4698(6) 0.4092(3) -0.3684(2) 0.0421(8) Uani 1 1 d . . .
H16A H 1.4412 0.4598 -0.3292 0.051 Uiso 1 1 calc R . .
C17 C 0.9905(6) 0.3934(2) -0.23590(19) 0.0355(7) Uani 1 1 d . . .
H17A H 1.0696 0.4589 -0.2496 0.043 Uiso 1 1 calc R . .
C18 C 0.7862(6) 0.3766(2) -0.16669(19) 0.0345(7) Uani 1 1 d . B .
H18A H 0.7307 0.4324 -0.1344 0.041 Uiso 1 1 calc R . .
O1W O 0.1494(4) 0.16201(17) -0.04709(16) 0.0431(6) Uani 1 1 d D . .
H1WA H 0.2216 0.1152 -0.0744 0.065 Uiso 1 1 d RD . .
H1WB H 0.0050 0.1423 -0.0233 0.065 Uiso 1 1 d RD . .
O1 O 0.2705(3) 0.23283(14) 0.12610(12) 0.0250(4) Uani 1 1 d . . .
O2W O 0.1801(4) 0.38897(15) -0.02171(14) 0.0358(5) Uani 1 1 d D . .
H2WA H 0.2389 0.4340 -0.0625 0.054 Uiso 1 1 d RD B .
H2WB H 0.0225 0.3870 -0.0185 0.054 Uiso 1 1 d RD . .
O2 O 0.6739(4) 0.34741(16) 0.03879(13) 0.0319(4) Uani 1 1 d . . .
O3 O 0.6916(4) 0.44058(17) 0.15052(14) 0.0396(5) Uani 1 1 d . . .
O4 O 0.1266(5) 0.35379(19) 0.37464(16) 0.0569(7) Uani 1 1 d D B .
H4 H -0.0055 0.3496 0.4132 0.085 Uiso 1 1 d RD . .
O5 O -0.0462(5) 0.2173(3) 0.32939(17) 0.0654(8) Uani 1 1 d . B .
O6 O 0.3950(6) 0.0954(2) 0.40358(15) 0.0584(7) Uani 1 1 d DU . .
H6 H 0.2788 0.0612 0.4383 0.088 Uiso 1 1 d RD B .
C7 C 0.4698(7) 0.0738(5) 0.3263(4) 0.0501(12) Uani 0.489(5) 1 d PDU B 1
O7 O 0.5442(12) -0.0190(4) 0.3069(3) 0.0577(16) Uani 0.489(5) 1 d PDU B 1
C7' C 0.3361(9) 0.0757(4) 0.3252(4) 0.0501(12) Uani 0.51 1 d PDU B 2
O7' O 0.1848(13) -0.0023(4) 0.3237(3) 0.078(2) Uani 0.511(5) 1 d PDU B 2
O8 O 0.6768(5) 0.00054(17) 0.13556(14) 0.0433(5) Uani 1 1 d . B .
O9 O 0.6301(4) 0.12447(16) 0.02246(13) 0.0328(4) Uani 1 1 d . B .
Zn1 Zn 0.42249(6) 0.25898(2) -0.02030(2) 0.02731(11) Uani 1 1 d . B .
N1 N 0.6637(4) 0.28458(19) -0.14346(15) 0.0289(5) Uani 1 1 d . . .
N2 N 1.7286(5) 0.3494(2) -0.49577(17) 0.0459(7) Uani 1 1 d . . .
O3W O -0.0820(13) -0.0034(5) 0.4497(4) 0.0821(19) Uani 0.50 1 d PD . .

loop_
_atom_site_aniso_label
_atom_site_aniso_U_11
_atom_site_aniso_U_22
_atom_site_aniso_U_33
_atom_site_aniso_U_23
_atom_site_aniso_U_13
_atom_site_aniso_U_12
C1 0.0236(12) 0.0241(12) 0.0247(12) -0.0082(10) 0.0040(10) -0.0018(10)
C2 0.0283(13) 0.0292(12) 0.0240(12) -0.0067(10) 0.0024(10) -0.0038(10)
C3 0.0514(16) 0.0369(14) 0.0281(12) -0.0098(11) -0.0052(12) 0.0091(13)
C4 0.0289(13) 0.0217(12) 0.0278(12) -0.0027(10) 0.0014(11) -0.0022(10)
C5 0.0267(13) 0.0250(13) 0.0270(13) -0.0032(11) 0.0020(11) -0.0021(11)
C6 0.0327(15) 0.0394(16) 0.0245(13) -0.0041(12) 0.0038(12) -0.0042(13)
C8 0.0286(14) 0.0269(14) 0.0328(14) -0.0091(12) -0.0010(12) -0.0028(11)
C9 0.0469(19) 0.0354(16) 0.0424(18) -0.0147(14) 0.0134(15) -0.0163(14)
C10 0.0481(19) 0.0409(18) 0.0387(17) -0.0188(15) 0.0158(15) -0.0141(15)
C11 0.0268(14) 0.0359(15) 0.0238(13) -0.0055(12) 0.0014(11) -0.0032(11)
C12 0.0287(14) 0.0423(16) 0.0228(13) -0.0070(12) 0.0024(11) -0.0015(12)
C13 0.048(2) 0.061(2) 0.0469(19) -0.0282(18) 0.0155(16) -0.0185(17)
C14 0.052(2) 0.073(3) 0.049(2) -0.037(2) 0.0159(17) -0.0080(19)
C15 0.0379(18) 0.057(2) 0.0452(19) -0.0141(17) 0.0163(15) -0.0105(16)
C16 0.0392(17) 0.0437(18) 0.0399(17) -0.0139(15) 0.0128(14) -0.0073(14)
C17 0.0408(17) 0.0301(15) 0.0315(15) -0.0053(12) 0.0094(13) -0.0072(12)
C18 0.0395(16) 0.0286(14) 0.0305(14) -0.0050(12) 0.0098(13) 0.0017(12)
O1W 0.0240(10) 0.0445(13) 0.0627(15) -0.0278(12) 0.0052(10) -0.0040(9)
O1 0.0251(9) 0.0242(9) 0.0243(9) -0.0051(8) 0.0020(7) -0.0017(7)
O2W 0.0228(10) 0.0325(11) 0.0456(12) 0.0049(9) 0.0063(9) 0.0000(8)
O2 0.0256(10) 0.0393(11) 0.0284(10) -0.0077(9) 0.0070(8) -0.0085(8)
O3 0.0454(13) 0.0343(11) 0.0377(11) -0.0104(10) 0.0058(10) -0.0174(9)
O4 0.0639(16) 0.0514(14) 0.0478(14) -0.0242(12) 0.0300(12) -0.0102(12)
O5 0.0414(14) 0.110(2) 0.0453(14) -0.0219(16) 0.0084(12) -0.0343(15)
O6 0.0881(19) 0.0530(14) 0.0339(12) 0.0003(11) -0.0104(13) -0.0143(13)
C7 0.077(3) 0.0413(18) 0.0352(16) -0.0046(15) -0.021(2) 0.012(2)
O7 0.094(4) 0.033(2) 0.042(3) 0.003(2) -0.007(3) 0.005(2)
C7' 0.077(3) 0.0413(18) 0.0352(16) -0.0046(15) -0.021(2) 0.012(2)
O7' 0.141(6) 0.052(3) 0.041(3) 0.000(2) -0.003(3) -0.054(4)
O8 0.0579(14) 0.0331(11) 0.0364(11) -0.0065(10) -0.0022(11) 0.0156(10)
O9 0.0293(10) 0.0352(11) 0.0309(10) -0.0061(9) 0.0047(8) 0.0036(8)
Zn1 0.02365(18) 0.03054(18) 0.02501(17) -0.00385(13) 0.00485(12) -0.00126(12)
N1 0.0258(12) 0.0325(12) 0.0260(11) -0.0059(10) 0.0055(9) -0.0014(9)
N2 0.0366(15) 0.0652(19) 0.0325(14) -0.0125(14) 0.0104(12) -0.0031(14)
O3W 0.091(5) 0.080(4) 0.062(4) 0.020(3) 0.009(3) -0.028(4)

loop_
_atom_type_symbol
_atom_type_description
_atom_type_scat_dispersion_real
_atom_type_scat_dispersion_imag
_atom_type_scat_source
C C 0.0033 0.0016 'International Tables Vol C Tables 4.2.6.8 and 6.1.1.4'
H H 0.0000 0.0000 'International Tables Vol C Tables 4.2.6.8 and 6.1.1.4'
N N 0.0061 0.0033 'International Tables Vol C Tables 4.2.6.8 and 6.1.1.4'
O O 0.0106 0.0060 'International Tables Vol C Tables 4.2.6.8 and 6.1.1.4'
Zn Zn 0.2839 1.4301 'International Tables Vol C Tables 4.2.6.8 and 6.1.1.4'

loop_
_geom_angle_atom_site_label_1
_geom_angle_atom_site_label_2
_geom_angle_atom_site_label_3
_geom_angle
_geom_angle_site_symmetry_1
_geom_angle_site_symmetry_3
_geom_angle_publ_flag
O1 C1 C2 106.0(2) . . ?
O1 C1 C5 111.8(2) . . ?
C2 C1 C5 112.8(2) . . ?
O1 C1 H1A 108.7 . . ?
C2 C1 H1A 108.7 . . ?
C5 C1 H1A 108.7 . . ?
C6 C2 C3 113.8(2) . . ?
C6 C2 C1 109.6(2) . . ?
C3 C2 C1 102.6(2) . . ?
C6 C2 H2A 110.2 . . ?
C3 C2 H2A 110.2 . . ?
C1 C2 H2A 110.2 . . ?
C7 C3 C2 120.5(3) . . ?
C7 C3 C7' 26.8(2) . . ?
C2 C3 C7' 111.1(3) . . ?
C7 C3 C4 120.8(3) . . ?
C2 C3 C4 105.2(2) . . ?
C7' C3 C4 104.8(3) . . ?
C7 C3 H3A 102.3 . . ?
C2 C3 H3A 102.3 . . ?
C7' C3 H3A 128.7 . . ?
C4 C3 H3A 102.3 . . ?
O1 C4 C8 113.0(2) . . ?
O1 C4 C3 106.8(2) . . ?
C8 C4 C3 110.6(2) . . ?
O1 C4 H4A 108.8 . . ?
C8 C4 H4A 108.8 . . ?
C3 C4 H4A 108.8 . . ?
O3 C5 O2 125.3(3) . . ?
O3 C5 C1 117.1(2) . . ?
O2 C5 C1 117.5(2) . . ?
O5 C6 O4 125.2(3) . . ?
O5 C6 C2 122.1(3) . . ?
O4 C6 C2 112.7(2) . . ?
O8 C8 O9 126.1(3) . . ?
O8 C8 C4 114.9(3) . . ?
O9 C8 C4 119.0(2) . . ?
N1 C9 C10 123.2(3) . . ?
N1 C9 H9A 118.4 . . ?
C10 C9 H9A 118.4 . . ?
C9 C10 C11 119.7(3) . . ?
C9 C10 H10A 120.1 . . ?
C11 C10 H10A 120.1 . . ?
C10 C11 C17 117.2(3) . . ?
C10 C11 C12 121.8(3) . . ?
C17 C11 C12 121.0(3) . . ?
C16 C12 C13 116.4(3) . . ?
C16 C12 C11 121.7(3) . . ?
C13 C12 C11 121.9(3) . . ?
C14 C13 C12 120.0(3) . . ?
C14 C13 H13A 120.0 . . ?
C12 C13 H13A 120.0 . . ?
N2 C14 C13 123.6(3) . . ?
N2 C14 H14A 118.2 . . ?
C13 C14 H14A 118.2 . . ?
N2 C15 C16 123.5(3) . . ?
N2 C15 H15A 118.3 . . ?
C16 C15 H15A 118.3 . . ?
C15 C16 C12 119.6(3) . . ?
C15 C16 H16A 120.2 . . ?
C12 C16 H16A 120.2 . . ?
C18 C17 C11 119.2(3) . . ?
C18 C17 H17A 120.4 . . ?
C11 C17 H17A 120.4 . . ?
N1 C18 C17 123.5(3) . . ?
N1 C18 H18A 118.2 . . ?
C17 C18 H18A 118.2 . . ?
Zn1 O1W H1WA 109.5 . . ?
Zn1 O1W H1WB 136.1 . . ?
H1WA O1W H1WB 108.9 . . ?
C4 O1 C1 110.20(19) . . ?
C4 O1 Zn1 110.34(14) . . ?
C1 O1 Zn1 109.98(14) . . ?
Zn1 O2W H2WA 109.5 . . ?
Zn1 O2W H2WB 124.7 . . ?
H2WA O2W H2WB 109.4 . . ?
C5 O2 Zn1 118.26(17) . . ?
C6 O4 H4 109.4 . . ?
C7 O6 C7' 31.0(2) . . ?
C7 O6 H6 121.9 . . ?
C7' O6 H6 99.9 . . ?
O6 C7 O7 124.4(6) . . ?
O6 C7 C3 120.5(5) . . ?
O7 C7 C3 115.0(5) . . ?
O7' C7' O6 119.1(5) . . ?
O7' C7' C3 131.1(5) . . ?
O6 C7' C3 109.8(5) . . ?
C8 O9 Zn1 119.14(18) . . ?
O1W Zn1 O2W 93.63(10) . . ?
O1W Zn1 O9 88.50(10) . . ?
O2W Zn1 O9 162.59(8) . . ?
O1W Zn1 N1 101.55(9) . . ?
O2W Zn1 N1 103.17(9) . . ?
O9 Zn1 N1 93.30(9) . . ?
O1W Zn1 O2 166.82(8) . . ?
O2W Zn1 O2 87.11(9) . . ?
O9 Zn1 O2 86.97(9) . . ?
N1 Zn1 O2 91.07(9) . . ?
O1W Zn1 O1 91.71(8) . . ?
O2W Zn1 O1 85.05(8) . . ?
O9 Zn1 O1 77.61(7) . . ?
N1 Zn1 O1 163.79(8) . . ?
O2 Zn1 O1 75.23(7) . . ?
C9 N1 C18 117.0(2) . . ?
C9 N1 Zn1 122.6(2) . . ?
C18 N1 Zn1 118.96(18) . . ?
C15 N2 C14 116.9(3) . . ?

loop_
_geom_bond_atom_site_label_1
_geom_bond_atom_site_label_2
_geom_bond_distance
_geom_bond_site_symmetry_2
_geom_bond_publ_flag
C1 O1 1.441(3) . ?
C1 C2 1.540(4) . ?
C1 C5 1.542(4) . ?
C1 H1A 0.9800 . ?
C2 C6 1.523(4) . ?
C2 C3 1.533(4) . ?
C2 H2A 0.9800 . ?
C3 C7 1.468(7) . ?
C3 C7' 1.540(6) . ?
C3 C4 1.550(4) . ?
C3 H3A 0.9800 . ?
C4 O1 1.438(3) . ?
C4 C8 1.532(4) . ?
C4 H4A 0.9800 . ?
C5 O3 1.241(3) . ?
C5 O2 1.263(3) . ?
C6 O5 1.206(4) . ?
C6 O4 1.300(4) . ?
C8 O8 1.241(3) . ?
C8 O9 1.259(3) . ?
C9 N1 1.331(4) . ?
C9 C10 1.381(4) . ?
C9 H9A 0.9300 . ?
C10 C11 1.383(4) . ?
C10 H10A 0.9300 . ?
C11 C17 1.390(4) . ?
C11 C12 1.493(4) . ?
C12 C16 1.385(4) . ?
C12 C13 1.387(4) . ?
C13 C14 1.369(5) . ?
C13 H13A 0.9300 . ?
C14 N2 1.328(5) . ?
C14 H14A 0.9300 . ?
C15 N2 1.327(4) . ?
C15 C16 1.380(4) . ?
C15 H15A 0.9300 . ?
C16 H16A 0.9300 . ?
C17 C18 1.379(4) . ?
C17 H17A 0.9300 . ?
C18 N1 1.335(4) . ?
C18 H18A 0.9300 . ?
O1W Zn1 2.043(2) . ?
O1W H1WA 0.8201 . ?
O1W H1WB 0.8151 . ?
O1 Zn1 2.244(2) . ?
O2W Zn1 2.049(2) . ?
O2W H2WA 0.8200 . ?
O2W H2WB 0.8169 . ?
O2 Zn1 2.138(2) . ?
O4 H4 0.8309 . ?
O6 C7 1.250(7) . ?
O6 C7' 1.345(7) . ?
O6 H6 0.8346 . ?
C7 O7 1.289(8) . ?
C7' O7' 1.296(7) . ?
O9 Zn1 2.086(2) . ?
Zn1 N1 2.089(2) . ?

loop_
_geom_hbond_atom_site_label_D
_geom_hbond_atom_site_label_H
_geom_hbond_atom_site_label_A
_geom_hbond_distance_DH
_geom_hbond_distance_HA
_geom_hbond_distance_DA
_geom_hbond_angle_DHA
_geom_hbond_site_symmetry_A
O1W H1WA O8 0.82 1.87 2.676(3) 169.3 2_655
O1W H1WB O9 0.82 1.98 2.780(3) 167.6 1_455
O2W H2WA O3 0.82 1.96 2.764(3) 167.0 2_665
O2W H2WB O2 0.82 1.94 2.701(3) 154.4 1_455
O4 H4 N2 0.83 1.80 2.629(4) 173.2 1_356
O6 H6 O3W 0.83 2.05 2.775(6) 144.4 .
O6 H6 O3W 0.83 1.92 2.716(6) 157.8 2_556

loop_
_geom_torsion_atom_site_label_1
_geom_torsion_atom_site_label_2
_geom_torsion_atom_site_label_3
_geom_torsion_atom_site_label_4
_geom_torsion
_geom_torsion_site_symmetry_1
_geom_torsion_site_symmetry_2
_geom_torsion_site_symmetry_3
_geom_torsion_site_symmetry_4
_geom_torsion_publ_flag
O1 C1 C2 C6 -90.7(2) . . . . ?
C5 C1 C2 C6 146.7(2) . . . . ?
O1 C1 C2 C3 30.6(3) . . . . ?
C5 C1 C2 C3 -92.0(3) . . . . ?
C6 C2 C3 C7 -46.8(4) . . . . ?
C1 C2 C3 C7 -165.1(2) . . . . ?
C6 C2 C3 C7' -18.8(4) . . . . ?
C1 C2 C3 C7' -137.1(3) . . . . ?
C6 C2 C3 C4 94.1(3) . . . . ?
C1 C2 C3 C4 -24.2(3) . . . . ?
C7 C3 C4 O1 150.8(3) . . . . ?
C2 C3 C4 O1 10.0(3) . . . . ?
C7' C3 C4 O1 127.3(2) . . . . ?
C7 C3 C4 C8 -85.9(4) . . . . ?
C2 C3 C4 C8 133.3(2) . . . . ?
C7' C3 C4 C8 -109.4(3) . . . . ?
O1 C1 C5 O3 -173.1(2) . . . . ?
C2 C1 C5 O3 -53.8(3) . . . . ?
O1 C1 C5 O2 9.1(3) . . . . ?
C2 C1 C5 O2 128.4(3) . . . . ?
C3 C2 C6 O5 -37.0(4) . . . . ?
C1 C2 C6 O5 77.2(4) . . . . ?
C3 C2 C6 O4 144.6(3) . . . . ?
C1 C2 C6 O4 -101.1(3) . . . . ?
O1 C4 C8 O8 174.8(2) . . . . ?
C3 C4 C8 O8 55.2(3) . . . . ?
O1 C4 C8 O9 -5.8(3) . . . . ?
C3 C4 C8 O9 -125.4(3) . . . . ?
N1 C9 C10 C11 -0.3(6) . . . . ?
C9 C10 C11 C17 -1.5(5) . . . . ?
C9 C10 C11 C12 178.1(3) . . . . ?
C10 C11 C12 C16 -165.2(3) . . . . ?
C17 C11 C12 C16 14.3(4) . . . . ?
C10 C11 C12 C13 14.6(5) . . . . ?
C17 C11 C12 C13 -165.9(3) . . . . ?
C16 C12 C13 C14 0.3(5) . . . . ?
C11 C12 C13 C14 -179.5(4) . . . . ?
C12 C13 C14 N2 -0.5(7) . . . . ?
N2 C15 C16 C12 1.1(6) . . . . ?
C13 C12 C16 C15 -0.6(5) . . . . ?
C11 C12 C16 C15 179.2(3) . . . . ?
C10 C11 C17 C18 1.7(5) . . . . ?
C12 C11 C17 C18 -177.9(3) . . . . ?
C11 C17 C18 N1 0.0(5) . . . . ?
C8 C4 O1 C1 -112.0(2) . . . . ?
C3 C4 O1 C1 9.8(3) . . . . ?
C8 C4 O1 Zn1 9.6(2) . . . . ?
C3 C4 O1 Zn1 131.43(19) . . . . ?
C2 C1 O1 C4 -25.7(3) . . . . ?
C5 C1 O1 C4 97.5(2) . . . . ?
C2 C1 O1 Zn1 -147.61(16) . . . . ?
C5 C1 O1 Zn1 -24.4(2) . . . . ?
O3 C5 O2 Zn1 -164.6(2) . . . . ?
C1 C5 O2 Zn1 13.0(3) . . . . ?
C7' O6 C7 O7 -102.5(8) . . . . ?
C7' O6 C7 C3 76.2(8) . . . . ?
C2 C3 C7 O6 0.3(4) . . . . ?
C7' C3 C7 O6 -76.0(8) . . . . ?
C4 C3 C7 O6 -134.6(3) . . . . ?
C2 C3 C7 O7 179.1(3) . . . . ?
C7' C3 C7 O7 102.8(9) . . . . ?
C4 C3 C7 O7 44.2(4) . . . . ?
C7 O6 C7' O7' 121.8(8) . . . . ?
C7 O6 C7' C3 -57.9(8) . . . . ?
C7 C3 C7' O7' -124.0(9) . . . . ?
C2 C3 C7' O7' 119.8(3) . . . . ?
C4 C3 C7' O7' 6.7(3) . . . . ?
C7 C3 C7' O6 55.6(8) . . . . ?
C2 C3 C7' O6 -60.5(3) . . . . ?
C4 C3 C7' O6 -173.7(3) . . . . ?
O8 C8 O9 Zn1 177.4(2) . . . . ?
C4 C8 O9 Zn1 -2.0(3) . . . . ?
C8 O9 Zn1 O1W -86.4(2) . . . . ?
C8 O9 Zn1 O2W 11.0(4) . . . . ?
C8 O9 Zn1 N1 172.2(2) . . . . ?
C8 O9 Zn1 O2 81.3(2) . . . . ?
C8 O9 Zn1 O1 5.72(19) . . . . ?
C5 O2 Zn1 O1W -28.3(5) . . . . ?
C5 O2 Zn1 O2W 65.2(2) . . . . ?
C5 O2 Zn1 O9 -98.4(2) . . . . ?
C5 O2 Zn1 N1 168.4(2) . . . . ?
C5 O2 Zn1 O1 -20.39(19) . . . . ?
C4 O1 Zn1 O1W 79.86(17) . . . . ?
C1 O1 Zn1 O1W -158.36(16) . . . . ?
C4 O1 Zn1 O2W 173.36(16) . . . . ?
C1 O1 Zn1 O2W -64.87(16) . . . . ?
C4 O1 Zn1 O9 -8.23(15) . . . . ?
C1 O1 Zn1 O9 113.55(16) . . . . ?
C4 O1 Zn1 N1 -65.3(3) . . . . ?
C1 O1 Zn1 N1 56.5(3) . . . . ?
C4 O1 Zn1 O2 -98.34(17) . . . . ?
C1 O1 Zn1 O2 23.44(15) . . . . ?
C10 C9 N1 C18 2.0(5) . . . . ?
C10 C9 N1 Zn1 -164.5(3) . . . . ?
C17 C18 N1 C9 -1.8(5) . . . . ?
C17 C18 N1 Zn1 165.2(2) . . . . ?
O1W Zn1 N1 C9 -44.8(3) . . . . ?
O2W Zn1 N1 C9 -141.4(2) . . . . ?
O9 Zn1 N1 C9 44.3(3) . . . . ?
O2 Zn1 N1 C9 131.4(2) . . . . ?
O1 Zn1 N1 C9 99.5(3) . . . . ?
O1W Zn1 N1 C18 148.9(2) . . . . ?
O2W Zn1 N1 C18 52.4(2) . . . . ?
O9 Zn1 N1 C18 -121.9(2) . . . . ?
O2 Zn1 N1 C18 -34.9(2) . . . . ?
O1 Zn1 N1 C18 -66.8(4) . . . . ?
C16 C15 N2 C14 -1.3(6) . . . . ?
C13 C14 N2 C15 0.9(6) . . . . ?
